data_4315905
loop_
_publ_author_name
'Wu-Zui Zheng'
'Peng Wang'
'Li-Ming Wu'
'Yi Liu'
'Ling Chen'

_publ_section_title
;
 Rb16Cd25.39(3)Sb36: An Electron-Deficient Zintl Phase Containing Infinite
 Dodecahedron Chains
;
_journal_name_full 'Inorganic Chemistry'
_journal_page_first 5890
_journal_page_last 5896
_journal_paper_doi 10.1021/ic100360n
_journal_volume 49
_journal_year 2010
_chemical_formula_moiety 'Cd25.39 Rb16 Sb36'
_chemical_formula_sum 'Cd25.39 Rb16 Sb36'
_chemical_formula_weight 8604.36
_chemical_name_systematic
; 
 ? 
;
_space_group_IT_number 63
_symmetry_cell_setting orthorhombic
_symmetry_space_group_name_Hall '-C 2c 2'
_symmetry_space_group_name_H-M 'C m c m'
_atom_sites_solution_primary direct
_atom_sites_solution_secondary difmap
_audit_creation_method SHELXL-97
_cell_angle_alpha 90.00
_cell_angle_beta 90.00
_cell_angle_gamma 90.00
_cell_formula_units_Z 1
_cell_length_a 16.499(5)
_cell_length_b 12.391(4)
_cell_length_c 12.400(4)
_cell_measurement_reflns_used 3553
_cell_measurement_temperature 293(2)
_cell_measurement_theta_max 27.4835
_cell_measurement_theta_min 3.2857
_cell_volume 2535.0(14)
_computing_cell_refinement 'CrystalClear (Rigaku/MSC Inc., 2005)'
_computing_data_collection 'CrystalClear (Rigaku/MSC Inc., 2005)'
_computing_data_reduction 'CrystalClear (Rigaku/MSC Inc., 2005)'
_computing_molecular_graphics 'Bruker SHELXTL'
_computing_publication_material 'Bruker SHELXTL'
_computing_structure_refinement 'SHELXL-97 (Sheldrick, 1997)'
_computing_structure_solution 'SHELXS-97 (Sheldrick, 1990)'
_diffrn_ambient_temperature 293(2)
_diffrn_detector_area_resol_mean 14.6306
_diffrn_measured_fraction_theta_full 0.999
_diffrn_measured_fraction_theta_max 0.999
_diffrn_measurement_device_type Mercury70
_diffrn_measurement_method CCD_Profile_fitting
_diffrn_radiation_monochromator graphite
_diffrn_radiation_source 'fine-focus sealed tube'
_diffrn_radiation_type MoK\a
_diffrn_radiation_wavelength 0.71073
_diffrn_reflns_av_R_equivalents 0.0371
_diffrn_reflns_av_sigmaI/netI 0.0236
_diffrn_reflns_limit_h_max 21
_diffrn_reflns_limit_h_min -21
_diffrn_reflns_limit_k_max 16
_diffrn_reflns_limit_k_min -16
_diffrn_reflns_limit_l_max 16
_diffrn_reflns_limit_l_min -14
_diffrn_reflns_number 9638
_diffrn_reflns_theta_full 27.48
_diffrn_reflns_theta_max 27.48
_diffrn_reflns_theta_min 2.63
_exptl_absorpt_coefficient_mu 22.226
_exptl_absorpt_correction_T_max 1.0000
_exptl_absorpt_correction_T_min 0.4528
_exptl_absorpt_correction_type multi-scan
_exptl_crystal_colour Grey
_exptl_crystal_density_diffrn 5.636
_exptl_crystal_density_method 'not measured'
_exptl_crystal_description Prism
_exptl_crystal_F_000 3647
_exptl_crystal_size_max 0.2000
_exptl_crystal_size_mid 0.1200
_exptl_crystal_size_min 0.1000
_refine_diff_density_max 1.523
_refine_diff_density_min -2.149
_refine_diff_density_rms 0.449
_refine_ls_extinction_coef 0.00104(4)
_refine_ls_extinction_expression Fc^*^=kFc[1+0.001xFc^2^\l^3^/sin(2\q)]^-1/4^
_refine_ls_extinction_method SHELXL
_refine_ls_goodness_of_fit_ref 1.191
_refine_ls_matrix_type full
_refine_ls_number_parameters 62
_refine_ls_number_reflns 1572
_refine_ls_number_restraints 0
_refine_ls_restrained_S_all 1.191
_refine_ls_R_factor_all 0.0279
_refine_ls_R_factor_gt 0.0259
_refine_ls_shift/su_max 0.000
_refine_ls_shift/su_mean 0.000
_refine_ls_structure_factor_coef Fsqd
_refine_ls_weighting_details 'calc w=1/[\s^2^(Fo^2^)+(0.0334P)^2^+0.0000P] where P=(Fo^2^+2Fc^2^)/3'
_refine_ls_weighting_scheme calc
_refine_ls_wR_factor_gt 0.0612
_refine_ls_wR_factor_ref 0.0622
_reflns_number_gt 1486
_reflns_number_total 1572
_reflns_threshold_expression >2sigma(I)
_cod_data_source_file ic100360n_si_001_3.cif
_cod_data_source_block Rb16Cd25.39Sb36
_cod_depositor_comments
;
The following automatic conversions were performed:

'_exptl_absorpt_correction_type' value 'Multi-scan' changed to
'multi-scan' according to the built-in table from CIF Core dictionary
named 'cif_core.dic' version 2.4.1 from 2010-06-29.

Automatic conversion script
Id: cif_fix_values 1646 2011-03-28 12:23:43Z adriana 
;
_cod_original_cell_volume 2535.1(15)
_cod_database_code 4315905

loop_
_symmetry_equiv_pos_as_xyz
'x, y, z'
'-x, -y, z+1/2'
'-x, y, -z+1/2'
'x, -y, -z'
'x+1/2, y+1/2, z'
'-x+1/2, -y+1/2, z+1/2'
'-x+1/2, y+1/2, -z+1/2'
'x+1/2, -y+1/2, -z'
'-x, -y, -z'
'x, y, -z-1/2'
'x, -y, z-1/2'
'-x, y, z'
'-x+1/2, -y+1/2, -z'
'x+1/2, y+1/2, -z-1/2'
'x+1/2, -y+1/2, z-1/2'
'-x+1/2, y+1/2, z'

loop_
_atom_site_label
_atom_site_type_symbol
_atom_site_fract_x
_atom_site_fract_y
_atom_site_fract_z
_atom_site_U_iso_or_equiv
_atom_site_adp_type
_atom_site_occupancy
_atom_site_symmetry_multiplicity
_atom_site_calc_flag
_atom_site_refinement_flags
_atom_site_disorder_assembly
_atom_site_disorder_group
Rb1 Rb 0.0000 0.0000 0.0000 0.0267(3) Uani 1 4 d S . .
Rb2 Rb 0.0000 0.57124(14) 0.2500 0.0930(8) Uani 1 4 d S . .
Rb3 Rb 0.19471(5) 0.35216(8) 0.2500 0.0335(2) Uani 1 2 d S . .
Cd1 Cd 0.13985(3) 0.05368(4) 0.2500 0.01802(15) Uani 1 2 d S . .
Cd2 Cd 0.36783(3) 0.24858(4) 0.04649(4) 0.02230(14) Uani 1 1 d . . .
Cd3 Cd 0.3890(2) 0.0000 0.0000 0.0253(13) Uani 0.174(3) 2 d SP . .
Sb1 Sb 0.0000 0.19191(6) 0.2500 0.01524(17) Uani 1 4 d S . .
Sb2 Sb 0.0000 0.33601(4) 0.07236(4) 0.01681(14) Uani 1 2 d S . .
Sb3 Sb 0.41503(3) 0.33772(4) 0.2500 0.01388(14) Uani 1 2 d S . .
Sb4 Sb 0.23354(2) 0.09511(3) 0.06264(3) 0.01653(12) Uani 1 1 d . . .

loop_
_atom_site_aniso_label
_atom_site_aniso_U_11
_atom_site_aniso_U_22
_atom_site_aniso_U_33
_atom_site_aniso_U_23
_atom_site_aniso_U_13
_atom_site_aniso_U_12
Rb1 0.0304(6) 0.0260(6) 0.0236(6) 0.0015(5) 0.000 0.000
Rb2 0.178(2) 0.0115(7) 0.0897(16) 0.000 0.000 0.000
Rb3 0.0226(4) 0.0362(5) 0.0416(6) 0.000 0.000 -0.0096(3)
Cd1 0.0176(3) 0.0154(3) 0.0210(3) 0.000 0.000 -0.0004(2)
Cd2 0.0186(2) 0.0257(2) 0.0226(3) -0.00341(17) 0.00022(17) -0.00025(16)
Cd3 0.0163(18) 0.0190(18) 0.041(3) 0.0060(16) 0.000 0.000
Sb1 0.0156(3) 0.0138(3) 0.0163(4) 0.000 0.000 0.000
Sb2 0.0171(3) 0.0177(3) 0.0156(3) 0.00007(19) 0.000 0.000
Sb3 0.0125(2) 0.0134(2) 0.0158(3) 0.000 0.000 0.00048(16)
Sb4 0.0183(2) 0.01263(19) 0.0187(2) -0.00148(13) 0.00294(14) -0.00336(12)

loop_
_atom_type_symbol
_atom_type_description
_atom_type_scat_dispersion_real
_atom_type_scat_dispersion_imag
_atom_type_scat_source
Rb Rb -0.9393 2.9676 'International Tables Vol C Tables 4.2.6.8 and 6.1.1.4'
Cd Cd -0.8075 1.2024 'International Tables Vol C Tables 4.2.6.8 and 6.1.1.4'
Sb Sb -0.5866 1.5461 'International Tables Vol C Tables 4.2.6.8 and 6.1.1.4'

loop_
_geom_angle_atom_site_label_1
_geom_angle_atom_site_label_2
_geom_angle_atom_site_label_3
_geom_angle
_geom_angle_site_symmetry_1
_geom_angle_site_symmetry_3
_geom_angle_publ_flag
Cd2 Rb1 Cd2 180.000(8) 13 5_445 ?
Cd2 Rb1 Cd2 110.92(3) 13 16_545 ?
Cd2 Rb1 Cd2 69.08(3) 5_445 16_545 ?
Cd2 Rb1 Cd2 69.08(3) 13 8_455 ?
Cd2 Rb1 Cd2 110.92(3) 5_445 8_455 ?
Cd2 Rb1 Cd2 180.000(13) 16_545 8_455 ?
Cd2 Rb1 Sb1 68.033(19) 13 . ?
Cd2 Rb1 Sb1 111.967(19) 5_445 . ?
Cd2 Rb1 Sb1 111.967(19) 16_545 . ?
Cd2 Rb1 Sb1 68.033(19) 8_455 . ?
Cd2 Rb1 Sb1 111.967(19) 13 9 ?
Cd2 Rb1 Sb1 68.033(19) 5_445 9 ?
Cd2 Rb1 Sb1 68.033(19) 16_545 9 ?
Cd2 Rb1 Sb1 111.967(19) 8_455 9 ?
Sb1 Rb1 Sb1 180.0 . 9 ?
Cd2 Rb1 Cd1 110.642(16) 13 9 ?
Cd2 Rb1 Cd1 69.358(16) 5_445 9 ?
Cd2 Rb1 Cd1 108.343(17) 16_545 9 ?
Cd2 Rb1 Cd1 71.657(17) 8_455 9 ?
Sb1 Rb1 Cd1 136.929(15) . 9 ?
Sb1 Rb1 Cd1 43.071(15) 9 9 ?
Cd2 Rb1 Cd1 69.358(16) 13 . ?
Cd2 Rb1 Cd1 110.642(16) 5_445 . ?
Cd2 Rb1 Cd1 71.657(17) 16_545 . ?
Cd2 Rb1 Cd1 108.343(17) 8_455 . ?
Sb1 Rb1 Cd1 43.071(15) . . ?
Sb1 Rb1 Cd1 136.929(15) 9 . ?
Cd1 Rb1 Cd1 180.00(2) 9 . ?
Cd2 Rb1 Cd1 108.343(17) 13 3 ?
Cd2 Rb1 Cd1 71.657(17) 5_445 3 ?
Cd2 Rb1 Cd1 110.642(16) 16_545 3 ?
Cd2 Rb1 Cd1 69.358(16) 8_455 3 ?
Sb1 Rb1 Cd1 43.071(15) . 3 ?
Sb1 Rb1 Cd1 136.929(15) 9 3 ?
Cd1 Rb1 Cd1 107.91(3) 9 3 ?
Cd1 Rb1 Cd1 72.09(3) . 3 ?
Cd2 Rb1 Cd1 71.657(17) 13 11 ?
Cd2 Rb1 Cd1 108.343(17) 5_445 11 ?
Cd2 Rb1 Cd1 69.358(16) 16_545 11 ?
Cd2 Rb1 Cd1 110.642(16) 8_455 11 ?
Sb1 Rb1 Cd1 136.929(15) . 11 ?
Sb1 Rb1 Cd1 43.071(15) 9 11 ?
Cd1 Rb1 Cd1 72.09(3) 9 11 ?
Cd1 Rb1 Cd1 107.91(3) . 11 ?
Cd1 Rb1 Cd1 180.000(13) 3 11 ?
Cd2 Rb1 Sb3 70.818(18) 13 15_455 ?
Cd2 Rb1 Sb3 109.182(18) 5_445 15_455 ?
Cd2 Rb1 Sb3 136.955(12) 16_545 15_455 ?
Cd2 Rb1 Sb3 43.045(12) 8_455 15_455 ?
Sb1 Rb1 Sb3 108.22(3) . 15_455 ?
Sb1 Rb1 Sb3 71.78(3) 9 15_455 ?
Cd1 Rb1 Sb3 42.052(18) 9 15_455 ?
Cd1 Rb1 Sb3 137.948(18) . 15_455 ?
Cd1 Rb1 Sb3 108.97(2) 3 15_455 ?
Cd1 Rb1 Sb3 71.03(2) 11 15_455 ?
Cd2 Rb1 Sb3 43.045(12) 13 13 ?
Cd2 Rb1 Sb3 136.955(12) 5_445 13 ?
Cd2 Rb1 Sb3 109.182(18) 16_545 13 ?
Cd2 Rb1 Sb3 70.818(18) 8_455 13 ?
Sb1 Rb1 Sb3 108.22(3) . 13 ?
Sb1 Rb1 Sb3 71.78(3) 9 13 ?
Cd1 Rb1 Sb3 71.03(2) 9 13 ?
Cd1 Rb1 Sb3 108.97(2) . 13 ?
Cd1 Rb1 Sb3 137.948(18) 3 13 ?
Cd1 Rb1 Sb3 42.052(18) 11 13 ?
Sb3 Rb1 Sb3 41.55(2) 15_455 13 ?
Sb3 Rb2 Sb3 46.01(3) 7 5_455 ?
Sb3 Rb2 Sb2 137.254(18) 7 . ?
Sb3 Rb2 Sb2 137.254(18) 5_455 . ?
Sb3 Rb2 Sb2 137.254(18) 7 10_556 ?
Sb3 Rb2 Sb2 137.254(18) 5_455 10_556 ?
Sb2 Rb2 Sb2 74.16(4) . 10_556 ?
Sb3 Rb2 Cd3 114.35(3) 7 5_455 ?
Sb3 Rb2 Cd3 91.49(3) 5_455 5_455 ?
Sb2 Rb2 Cd3 46.05(3) . 5_455 ?
Sb2 Rb2 Cd3 108.31(4) 10_556 5_455 ?
Sb3 Rb2 Cd3 91.49(3) 7 6 ?
Sb3 Rb2 Cd3 114.35(3) 5_455 6 ?
Sb2 Rb2 Cd3 108.31(4) . 6 ?
Sb2 Rb2 Cd3 46.05(3) 10_556 6 ?
Cd3 Rb2 Cd3 152.45(5) 5_455 6 ?
Sb3 Rb2 Cd3 91.49(3) 7 13 ?
Sb3 Rb2 Cd3 114.35(3) 5_455 13 ?
Sb2 Rb2 Cd3 46.05(3) . 13 ?
Sb2 Rb2 Cd3 108.31(4) 10_556 13 ?
Cd3 Rb2 Cd3 59.23(9) 5_455 13 ?
Cd3 Rb2 Cd3 113.47(8) 6 13 ?
Sb3 Rb2 Cd3 114.35(3) 7 14_456 ?
Sb3 Rb2 Cd3 91.49(3) 5_455 14_456 ?
Sb2 Rb2 Cd3 108.31(4) . 14_456 ?
Sb2 Rb2 Cd3 46.05(3) 10_556 14_456 ?
Cd3 Rb2 Cd3 113.47(8) 5_455 14_456 ?
Cd3 Rb2 Cd3 59.23(9) 6 14_456 ?
Cd3 Rb2 Cd3 152.45(5) 13 14_456 ?
Sb3 Rb2 Cd2 43.962(19) 7 7 ?
Sb3 Rb2 Cd2 72.96(3) 5_455 7 ?
Sb2 Rb2 Cd2 145.07(2) . 7 ?
Sb2 Rb2 Cd2 93.33(2) 10_556 7 ?
Cd3 Rb2 Cd2 158.29(4) 5_455 7 ?
Cd3 Rb2 Cd2 48.16(2) 6 7 ?
Cd3 Rb2 Cd2 112.92(5) 13 7 ?
Cd3 Rb2 Cd2 82.68(4) 14_456 7 ?
Sb3 Rb2 Cd2 72.96(3) 7 14_456 ?
Sb3 Rb2 Cd2 43.962(19) 5_455 14_456 ?
Sb2 Rb2 Cd2 145.07(2) . 14_456 ?
Sb2 Rb2 Cd2 93.33(2) 10_556 14_456 ?
Cd3 Rb2 Cd2 112.92(5) 5_455 14_456 ?
Cd3 Rb2 Cd2 82.68(4) 6 14_456 ?
Cd3 Rb2 Cd2 158.29(4) 13 14_456 ?
Cd3 Rb2 Cd2 48.16(2) 14_456 14_456 ?
Cd2 Rb2 Cd2 66.18(3) 7 14_456 ?
Sb3 Rb2 Cd2 72.96(3) 7 5_455 ?
Sb3 Rb2 Cd2 43.962(19) 5_455 5_455 ?
Sb2 Rb2 Cd2 93.33(2) . 5_455 ?
Sb2 Rb2 Cd2 145.07(2) 10_556 5_455 ?
Cd3 Rb2 Cd2 48.16(2) 5_455 5_455 ?
Cd3 Rb2 Cd2 158.29(4) 6 5_455 ?
Cd3 Rb2 Cd2 82.68(4) 13 5_455 ?
Cd3 Rb2 Cd2 112.92(5) 14_456 5_455 ?
Cd2 Rb2 Cd2 113.24(5) 7 5_455 ?
Cd2 Rb2 Cd2 78.37(3) 14_456 5_455 ?
Sb3 Rb2 Cd2 43.962(19) 7 16 ?
Sb3 Rb2 Cd2 72.96(3) 5_455 16 ?
Sb2 Rb2 Cd2 93.33(2) . 16 ?
Sb2 Rb2 Cd2 145.07(2) 10_556 16 ?
Cd3 Rb2 Cd2 82.68(4) 5_455 16 ?
Cd3 Rb2 Cd2 112.92(5) 6 16 ?
Cd3 Rb2 Cd2 48.16(2) 13 16 ?
Cd3 Rb2 Cd2 158.29(4) 14_456 16 ?
Cd2 Rb2 Cd2 78.37(3) 7 16 ?
Cd2 Rb2 Cd2 113.24(5) 14_456 16 ?
Cd2 Rb2 Cd2 66.18(3) 5_455 16 ?
Sb3 Rb3 Cd1 45.27(2) . 7 ?
Sb3 Rb3 Sb1 145.46(3) . . ?
Cd1 Rb3 Sb1 169.27(3) 7 . ?
Sb3 Rb3 Cd1 100.94(3) . . ?
Cd1 Rb3 Cd1 146.21(3) 7 . ?
Sb1 Rb3 Cd1 44.526(17) . . ?
Sb3 Rb3 Cd3 112.39(5) . 6 ?
Cd1 Rb3 Cd3 86.76(4) 7 6 ?
Sb1 Rb3 Cd3 86.86(5) . 6 ?
Cd1 Rb3 Cd3 112.11(3) . 6 ?
Sb3 Rb3 Cd3 112.39(5) . 13 ?
Cd1 Rb3 Cd3 86.76(4) 7 13 ?
Sb1 Rb3 Cd3 86.86(5) . 13 ?
Cd1 Rb3 Cd3 112.11(3) . 13 ?
Cd3 Rb3 Cd3 107.00(6) 6 13 ?
Sb3 Rb3 Sb2 145.100(16) . . ?
Cd1 Rb3 Sb2 129.97(3) 7 . ?
Sb1 Rb3 Sb2 43.314(18) . . ?
Cd1 Rb3 Sb2 75.779(18) . . ?
Cd3 Rb3 Sb2 100.57(5) 6 . ?
Cd3 Rb3 Sb2 43.58(4) 13 . ?
Sb3 Rb3 Sb2 145.100(16) . 10_556 ?
Cd1 Rb3 Sb2 129.97(3) 7 10_556 ?
Sb1 Rb3 Sb2 43.314(18) . 10_556 ?
Cd1 Rb3 Sb2 75.779(18) . 10_556 ?
Cd3 Rb3 Sb2 43.58(4) 6 10_556 ?
Cd3 Rb3 Sb2 100.57(5) 13 10_556 ?
Sb2 Rb3 Sb2 68.77(3) . 10_556 ?
Sb3 Rb3 Sb4 74.947(17) . 7 ?
Cd1 Rb3 Sb4 43.154(15) 7 7 ?
Sb1 Rb3 Sb4 130.56(2) . 7 ?
Cd1 Rb3 Sb4 143.600(16) . 7 ?
Cd3 Rb3 Sb4 43.81(4) 6 7 ?
Cd3 Rb3 Sb4 102.49(3) 13 7 ?
Sb2 Rb3 Sb4 127.81(3) . 7 ?
Sb2 Rb3 Sb4 87.37(2) 10_556 7 ?
Sb3 Rb3 Sb4 74.947(17) . 16 ?
Cd1 Rb3 Sb4 43.154(15) 7 16 ?
Sb1 Rb3 Sb4 130.56(2) . 16 ?
Cd1 Rb3 Sb4 143.600(16) . 16 ?
Cd3 Rb3 Sb4 102.49(3) 6 16 ?
Cd3 Rb3 Sb4 43.81(4) 13 16 ?
Sb2 Rb3 Sb4 87.37(2) . 16 ?
Sb2 Rb3 Sb4 127.81(3) 10_556 16 ?
Sb4 Rb3 Sb4 71.37(3) 7 16 ?
Sb3 Rb3 Sb4 78.500(18) . . ?
Cd1 Rb3 Sb4 114.83(3) 7 . ?
Sb1 Rb3 Sb4 73.57(2) . . ?
Cd1 Rb3 Sb4 42.569(18) . . ?
Cd3 Rb3 Sb4 154.67(3) 6 . ?
Cd3 Rb3 Sb4 88.20(3) 13 . ?
Sb2 Rb3 Sb4 76.272(19) . . ?
Sb2 Rb3 Sb4 114.81(3) 10_556 . ?
Sb4 Rb3 Sb4 153.44(3) 7 . ?
Sb4 Rb3 Sb4 102.46(3) 16 . ?
Sb3 Rb3 Sb4 78.500(18) . 10_556 ?
Cd1 Rb3 Sb4 114.83(3) 7 10_556 ?
Sb1 Rb3 Sb4 73.57(2) . 10_556 ?
Cd1 Rb3 Sb4 42.569(18) . 10_556 ?
Cd3 Rb3 Sb4 88.20(3) 6 10_556 ?
Cd3 Rb3 Sb4 154.67(3) 13 10_556 ?
Sb2 Rb3 Sb4 114.81(3) . 10_556 ?
Sb2 Rb3 Sb4 76.272(19) 10_556 10_556 ?
Sb4 Rb3 Sb4 102.46(3) 7 10_556 ?
Sb4 Rb3 Sb4 153.44(3) 16 10_556 ?
Sb4 Rb3 Sb4 71.14(3) . 10_556 ?
Sb3 Cd1 Sb4 110.243(17) 7_545 10_556 ?
Sb3 Cd1 Sb4 110.243(17) 7_545 . ?
Sb4 Cd1 Sb4 109.93(3) 10_556 . ?
Sb3 Cd1 Sb1 107.89(3) 7_545 . ?
Sb4 Cd1 Sb1 109.24(2) 10_556 . ?
Sb4 Cd1 Sb1 109.24(2) . . ?
Sb3 Cd1 Rb3 66.24(3) 7_545 7_545 ?
Sb4 Cd1 Rb3 73.75(2) 10_556 7_545 ?
Sb4 Cd1 Rb3 73.75(2) . 7_545 ?
Sb1 Cd1 Rb3 174.13(3) . 7_545 ?
Sb3 Cd1 Rb3 175.06(2) 7_545 . ?
Sb4 Cd1 Rb3 72.225(15) 10_556 . ?
Sb4 Cd1 Rb3 72.225(15) . . ?
Sb1 Cd1 Rb3 67.17(3) . . ?
Rb3 Cd1 Rb3 118.70(3) 7_545 . ?
Sb3 Cd1 Rb1 69.557(12) 7_545 . ?
Sb4 Cd1 Rb1 176.953(17) 10_556 . ?
Sb4 Cd1 Rb1 72.78(3) . . ?
Sb1 Cd1 Rb1 68.200(17) . . ?
Rb3 Cd1 Rb1 108.641(19) 7_545 . ?
Rb3 Cd1 Rb1 107.738(13) . . ?
Sb3 Cd1 Rb1 69.557(12) 7_545 2 ?
Sb4 Cd1 Rb1 72.78(3) 10_556 2 ?
Sb4 Cd1 Rb1 176.953(17) . 2 ?
Sb1 Cd1 Rb1 68.200(17) . 2 ?
Rb3 Cd1 Rb1 108.641(19) 7_545 2 ?
Rb3 Cd1 Rb1 107.738(13) . 2 ?
Rb1 Cd1 Rb1 104.48(3) . 2 ?
Sb2 Cd2 Sb3 113.08(3) 13 . ?
Sb2 Cd2 Sb4 116.69(3) 13 13 ?
Sb3 Cd2 Sb4 108.12(3) . 13 ?
Sb2 Cd2 Sb4 112.21(3) 13 . ?
Sb3 Cd2 Sb4 113.35(2) . . ?
Sb4 Cd2 Sb4 91.68(3) 13 . ?
Sb2 Cd2 Cd3 57.20(5) 13 . ?
Sb3 Cd2 Cd3 120.53(3) . . ?
Sb4 Cd2 Cd3 129.20(4) 13 . ?
Sb4 Cd2 Cd3 57.41(6) . . ?
Sb2 Cd2 Rb1 77.60(2) 13 5 ?
Sb3 Cd2 Rb1 70.448(18) . 5 ?
Sb4 Cd2 Rb1 73.47(3) 13 5 ?
Sb4 Cd2 Rb1 164.968(16) . 5 ?
Cd3 Cd2 Rb1 134.52(6) . 5 ?
Sb2 Cd2 Rb2 72.83(3) 13 5_545 ?
Sb3 Cd2 Rb2 60.45(3) . 5_545 ?
Sb4 Cd2 Rb2 168.22(2) 13 5_545 ?
Sb4 Cd2 Rb2 90.72(3) . 5_545 ?
Cd3 Cd2 Rb2 61.16(4) . 5_545 ?
Rb1 Cd2 Rb2 103.34(3) 5 5_545 ?
Sb2 Cd2 Rb3 66.84(2) 13 13 ?
Sb3 Cd2 Rb3 175.20(2) . 13 ?
Sb4 Cd2 Rb3 68.39(2) 13 13 ?
Sb4 Cd2 Rb3 70.505(18) . 13 ?
Cd3 Cd2 Rb3 63.74(3) . 13 ?
Rb1 Cd2 Rb3 105.08(2) 5 13 ?
Rb2 Cd2 Rb3 123.20(3) 5_545 13 ?
Sb2 Cd2 Rb3 172.39(2) 13 . ?
Sb3 Cd2 Rb3 61.11(2) . . ?
Sb4 Cd2 Rb3 70.70(2) 13 . ?
Sb4 Cd2 Rb3 68.08(2) . . ?
Cd3 Cd2 Rb3 120.33(5) . . ?
Rb1 Cd2 Rb3 103.78(2) 5 . ?
Rb2 Cd2 Rb3 99.61(3) 5_545 . ?
Rb3 Cd2 Rb3 119.40(2) 13 . ?
Sb2 Cd3 Sb2 100.97(10) 13 5_545 ?
Sb2 Cd3 Sb4 139.36(5) 13 4 ?
Sb2 Cd3 Sb4 110.85(3) 5_545 4 ?
Sb2 Cd3 Sb4 110.85(3) 13 . ?
Sb2 Cd3 Sb4 139.36(5) 5_545 . ?
Sb4 Cd3 Sb4 57.66(7) 4 . ?
Sb2 Cd3 Cd2 134.65(8) 13 4 ?
Sb2 Cd3 Cd2 55.80(2) 5_545 4 ?
Sb4 Cd3 Cd2 57.40(3) 4 4 ?
Sb4 Cd3 Cd2 110.18(9) . 4 ?
Sb2 Cd3 Cd2 55.80(2) 13 . ?
Sb2 Cd3 Cd2 134.65(8) 5_545 . ?
Sb4 Cd3 Cd2 110.18(9) 4 . ?
Sb4 Cd3 Cd2 57.40(3) . . ?
Cd2 Cd3 Cd2 167.30(12) 4 . ?
Sb2 Cd3 Rb2 77.18(6) 13 5_545 ?
Sb2 Cd3 Rb2 65.99(5) 5_545 5_545 ?
Sb4 Cd3 Rb2 138.65(6) 4 5_545 ?
Sb4 Cd3 Rb2 96.61(3) . 5_545 ?
Cd2 Cd3 Rb2 116.11(5) 4 5_545 ?
Cd2 Cd3 Rb2 70.68(3) . 5_545 ?
Sb2 Cd3 Rb2 65.99(5) 13 13 ?
Sb2 Cd3 Rb2 77.18(6) 5_545 13 ?
Sb4 Cd3 Rb2 96.61(3) 4 13 ?
Sb4 Cd3 Rb2 138.65(6) . 13 ?
Cd2 Cd3 Rb2 70.68(3) 4 13 ?
Cd2 Cd3 Rb2 116.11(5) . 13 ?
Rb2 Cd3 Rb2 120.77(9) 5_545 13 ?
Sb2 Cd3 Rb3 69.02(2) 13 13 ?
Sb2 Cd3 Rb3 144.44(5) 5_545 13 ?
Sb4 Cd3 Rb3 70.39(5) 4 13 ?
Sb4 Cd3 Rb3 73.05(5) . 13 ?
Cd2 Cd3 Rb3 106.11(4) 4 13 ?
Cd2 Cd3 Rb3 69.10(3) . 13 ?
Rb2 Cd3 Rb3 137.38(4) 5_545 13 ?
Rb2 Cd3 Rb3 67.53(3) 13 13 ?
Sb2 Cd3 Rb3 144.44(5) 13 7_545 ?
Sb2 Cd3 Rb3 69.02(2) 5_545 7_545 ?
Sb4 Cd3 Rb3 73.05(5) 4 7_545 ?
Sb4 Cd3 Rb3 70.39(5) . 7_545 ?
Cd2 Cd3 Rb3 69.10(3) 4 7_545 ?
Cd2 Cd3 Rb3 106.11(4) . 7_545 ?
Rb2 Cd3 Rb3 67.53(3) 5_545 7_545 ?
Rb2 Cd3 Rb3 137.38(4) 13 7_545 ?
Rb3 Cd3 Rb3 138.05(10) 13 7_545 ?
Sb2 Sb1 Sb2 101.94(4) 10_556 . ?
Sb2 Sb1 Cd1 112.045(14) 10_556 3 ?
Sb2 Sb1 Cd1 112.045(14) . 3 ?
Sb2 Sb1 Cd1 112.045(14) 10_556 . ?
Sb2 Sb1 Cd1 112.045(14) . . ?
Cd1 Sb1 Cd1 106.83(4) 3 . ?
Sb2 Sb1 Rb3 70.665(18) 10_556 . ?
Sb2 Sb1 Rb3 70.665(18) . . ?
Cd1 Sb1 Rb3 175.13(3) 3 . ?
Cd1 Sb1 Rb3 68.31(3) . . ?
Sb2 Sb1 Rb3 70.665(18) 10_556 3 ?
Sb2 Sb1 Rb3 70.665(18) . 3 ?
Cd1 Sb1 Rb3 68.31(3) 3 3 ?
Cd1 Sb1 Rb3 175.13(3) . 3 ?
Rb3 Sb1 Rb3 116.56(4) . 3 ?
Sb2 Sb1 Rb1 178.46(2) 10_556 . ?
Sb2 Sb1 Rb1 76.52(3) . . ?
Cd1 Sb1 Rb1 68.729(17) 3 . ?
Cd1 Sb1 Rb1 68.729(17) . . ?
Rb3 Sb1 Rb1 108.663(14) . . ?
Rb3 Sb1 Rb1 108.663(14) 3 . ?
Sb2 Sb1 Rb1 76.52(3) 10_556 2 ?
Sb2 Sb1 Rb1 178.46(2) . 2 ?
Cd1 Sb1 Rb1 68.729(17) 3 2 ?
Cd1 Sb1 Rb1 68.729(17) . 2 ?
Rb3 Sb1 Rb1 108.663(13) . 2 ?
Rb3 Sb1 Rb1 108.663(14) 3 2 ?
Rb1 Sb1 Rb1 105.02(3) . 2 ?
Cd2 Sb2 Cd2 100.66(3) 8_455 13 ?
Cd2 Sb2 Sb1 99.85(2) 8_455 . ?
Cd2 Sb2 Sb1 99.85(2) 13 . ?
Cd2 Sb2 Cd3 126.07(4) 8_455 13 ?
Cd2 Sb2 Cd3 67.00(4) 13 13 ?
Sb1 Sb2 Cd3 133.35(4) . 13 ?
Cd2 Sb2 Cd3 67.00(4) 8_455 5_455 ?
Cd2 Sb2 Cd3 126.07(4) 13 5_455 ?
Sb1 Sb2 Cd3 133.35(4) . 5_455 ?
Cd3 Sb2 Cd3 79.03(10) 13 5_455 ?
Cd2 Sb2 Rb2 127.503(17) 8_455 . ?
Cd2 Sb2 Rb2 127.503(17) 13 . ?
Sb1 Sb2 Rb2 91.95(4) . . ?
Cd3 Sb2 Rb2 67.97(3) 13 . ?
Cd3 Sb2 Rb2 67.97(3) 5_455 . ?
Cd2 Sb2 Rb3 161.22(2) 8_455 . ?
Cd2 Sb2 Rb3 71.26(3) 13 . ?
Sb1 Sb2 Rb3 66.021(19) . . ?
Cd3 Sb2 Rb3 67.40(5) 13 . ?
Cd3 Sb2 Rb3 131.59(4) 5_455 . ?
Rb2 Sb2 Rb3 67.58(2) . . ?
Cd2 Sb2 Rb3 71.26(3) 8_455 3 ?
Cd2 Sb2 Rb3 161.22(2) 13 3 ?
Sb1 Sb2 Rb3 66.021(19) . 3 ?
Cd3 Sb2 Rb3 131.59(4) 13 3 ?
Cd3 Sb2 Rb3 67.40(5) 5_455 3 ?
Rb2 Sb2 Rb3 67.58(2) . 3 ?
Rb3 Sb2 Rb3 110.91(3) . 3 ?
Cd2 Sb2 Rb2 66.56(2) 8_455 9_565 ?
Cd2 Sb2 Rb2 66.56(2) 13 9_565 ?
Sb1 Sb2 Rb2 157.01(3) . 9_565 ?
Cd3 Sb2 Rb2 60.36(3) 13 9_565 ?
Cd3 Sb2 Rb2 60.36(3) 5_455 9_565 ?
Rb2 Sb2 Rb2 111.04(2) . 9_565 ?
Rb3 Sb2 Rb2 121.910(17) . 9_565 ?
Rb3 Sb2 Rb2 121.910(17) 3 9_565 ?
Cd2 Sb2 Rb1 61.884(15) 8_455 . ?
Cd2 Sb2 Rb1 61.884(15) 13 . ?
Sb1 Sb2 Rb1 63.13(2) . . ?
Cd3 Sb2 Rb1 128.63(4) 13 . ?
Cd3 Sb2 Rb1 128.63(4) 5_455 . ?
Rb2 Sb2 Rb1 155.08(2) . . ?
Rb3 Sb2 Rb1 99.737(17) . . ?
Rb3 Sb2 Rb1 99.737(17) 3 . ?
Rb2 Sb2 Rb1 93.88(3) 9_565 . ?
Sb3 Sb3 Cd1 108.693(17) 3_655 7 ?
Sb3 Sb3 Cd2 105.785(14) 3_655 . ?
Cd1 Sb3 Cd2 106.161(18) 7 . ?
Sb3 Sb3 Cd2 105.785(14) 3_655 10_556 ?
Cd1 Sb3 Cd2 106.161(18) 7 10_556 ?
Cd2 Sb3 Cd2 123.66(3) . 10_556 ?
Sb3 Sb3 Rb2 66.996(16) 3_655 5_545 ?
Cd1 Sb3 Rb2 175.69(2) 7 5_545 ?
Cd2 Sb3 Rb2 75.589(17) . 5_545 ?
Cd2 Sb3 Rb2 75.589(17) 10_556 5_545 ?
Sb3 Sb3 Rb3 177.183(17) 3_655 . ?
Cd1 Sb3 Rb3 68.49(2) 7 . ?
Cd2 Sb3 Rb3 75.360(15) . . ?
Cd2 Sb3 Rb3 75.360(15) 10_556 . ?
Rb2 Sb3 Rb3 115.82(2) 5_545 . ?
Sb3 Sb3 Rb1 69.223(10) 3_655 6 ?
Cd1 Sb3 Rb1 68.391(16) 7 6 ?
Cd2 Sb3 Rb1 169.836(16) . 6 ?
Cd2 Sb3 Rb1 66.51(2) 10_556 6 ?
Rb2 Sb3 Rb1 109.251(18) 5_545 6 ?
Rb3 Sb3 Rb1 109.227(14) . 6 ?
Sb3 Sb3 Rb1 69.223(10) 3_655 5 ?
Cd1 Sb3 Rb1 68.391(17) 7 5 ?
Cd2 Sb3 Rb1 66.51(2) . 5 ?
Cd2 Sb3 Rb1 169.836(16) 10_556 5 ?
Rb2 Sb3 Rb1 109.251(18) 5_545 5 ?
Rb3 Sb3 Rb1 109.227(14) . 5 ?
Rb1 Sb3 Rb1 103.33(3) 6 5 ?
Sb4 Sb4 Cd1 107.43(2) 4 . ?
Sb4 Sb4 Cd2 107.54(3) 4 13 ?
Cd1 Sb4 Cd2 100.90(3) . 13 ?
Sb4 Sb4 Cd2 120.32(2) 4 . ?
Cd1 Sb4 Cd2 125.88(2) . . ?
Cd2 Sb4 Cd2 88.32(3) 13 . ?
Sb4 Sb4 Cd3 61.17(3) 4 . ?
Cd1 Sb4 Cd3 128.441(19) . . ?
Cd2 Sb4 Cd3 130.65(2) 13 . ?
Cd2 Sb4 Cd3 65.18(4) . . ?
Sb4 Sb4 Rb3 71.93(3) 4 7_545 ?
Cd1 Sb4 Rb3 63.10(2) . 7_545 ?
Cd2 Sb4 Rb3 161.836(19) 13 7_545 ?
Cd2 Sb4 Rb3 107.82(3) . 7_545 ?
Cd3 Sb4 Rb3 65.799(18) . 7_545 ?
Sb4 Sb4 Rb3 170.382(14) 4 . ?
Cd1 Sb4 Rb3 65.21(2) . . ?
Cd2 Sb4 Rb3 69.25(3) 13 . ?
Cd2 Sb4 Rb3 69.09(2) . . ?
Cd3 Sb4 Rb3 128.02(4) . . ?
Rb3 Sb4 Rb3 108.13(3) 7_545 . ?
Sb4 Sb4 Rb1 69.881(9) 4 . ?
Cd1 Sb4 Rb1 65.89(2) . . ?
Cd2 Sb4 Rb1 63.97(2) 13 . ?
Cd2 Sb4 Rb1 152.192(16) . . ?
Cd3 Sb4 Rb1 131.05(4) . . ?
Rb3 Sb4 Rb1 99.93(2) 7_545 . ?
Rb3 Sb4 Rb1 100.868(18) . . ?
Sb4 Sb4 Rb3 67.25(3) 4 13 ?
Cd1 Sb4 Rb3 163.537(19) . 13 ?
Cd2 Sb4 Rb3 67.59(2) 13 13 ?
Cd2 Sb4 Rb3 67.277(16) . 13 ?
Cd3 Sb4 Rb3 63.956(17) . 13 ?
Rb3 Sb4 Rb3 125.83(2) 7_545 13 ?
Rb3 Sb4 Rb3 117.94(2) . 13 ?
Rb1 Sb4 Rb3 97.914(18) . 13 ?

loop_
_geom_bond_atom_site_label_1
_geom_bond_atom_site_label_2
_geom_bond_distance
_geom_bond_site_symmetry_2
_geom_bond_publ_flag
Rb1 Cd2 3.8462(10) 13 ?
Rb1 Cd2 3.8462(10) 5_445 ?
Rb1 Cd2 3.8462(10) 16_545 ?
Rb1 Cd2 3.8462(10) 8_455 ?
Rb1 Sb1 3.9070(11) . ?
Rb1 Sb1 3.9070(11) 9 ?
Rb1 Cd1 3.9213(10) 9 ?
Rb1 Cd1 3.9213(10) . ?
Rb1 Cd1 3.9213(10) 3 ?
Rb1 Cd1 3.9213(10) 11 ?
Rb1 Sb3 3.9521(10) 15_455 ?
Rb1 Sb3 3.9521(10) 13 ?
Rb2 Sb3 3.5873(19) 7 ?
Rb2 Sb3 3.5873(19) 5_455 ?
Rb2 Sb2 3.6536(17) . ?
Rb2 Sb2 3.6536(17) 10_556 ?
Rb2 Cd3 3.7075(19) 5_455 ?
Rb2 Cd3 3.7075(19) 6 ?
Rb2 Cd3 3.7075(19) 13 ?
Rb2 Cd3 3.7075(19) 14_456 ?
Rb2 Cd2 3.9940(13) 7 ?
Rb2 Cd2 3.9940(13) 14_456 ?
Rb2 Cd2 3.9940(13) 5_455 ?
Rb2 Cd2 3.9940(13) 16 ?
Rb3 Sb3 3.6394(15) . ?
Rb3 Cd1 3.6995(13) 7 ?
Rb3 Sb1 3.7768(13) . ?
Rb3 Cd1 3.8077(16) . ?
Rb3 Cd3 3.8564(16) 6 ?
Rb3 Cd3 3.8564(16) 13 ?
Rb3 Sb2 3.9004(12) . ?
Rb3 Sb2 3.9004(12) 10_556 ?
Rb3 Sb4 3.9827(12) 7 ?
Rb3 Sb4 3.9827(12) 16 ?
Rb3 Sb4 3.9941(13) . ?
Rb3 Sb4 3.9941(13) 10_556 ?
Cd1 Sb3 2.8250(11) 7_545 ?
Cd1 Sb4 2.8374(8) 10_556 ?
Cd1 Sb4 2.8374(8) . ?
Cd1 Sb1 2.8736(10) . ?
Cd1 Rb3 3.6995(13) 7_545 ?
Cd1 Rb1 3.9213(10) 2 ?
Cd2 Sb2 2.8330(8) 13 ?
Cd2 Sb3 2.8626(9) . ?
Cd2 Sb4 2.8948(8) 13 ?
Cd2 Sb4 2.9267(9) . ?
Cd2 Cd3 3.1530(12) . ?
Cd2 Rb1 3.8462(10) 5 ?
Cd2 Rb2 3.9940(13) 5_545 ?
Cd3 Sb2 2.879(2) 13 ?
Cd3 Sb2 2.879(2) 5_545 ?
Cd3 Sb4 2.927(3) 4 ?
Cd3 Sb4 2.927(3) . ?
Cd3 Cd2 3.1530(12) 4 ?
Cd3 Rb2 3.7075(19) 5_545 ?
Cd3 Rb2 3.7075(19) 13 ?
Cd3 Rb3 3.8564(16) 13 ?
Cd3 Rb3 3.8564(16) 7_545 ?
Sb1 Sb2 2.8356(10) 10_556 ?
Sb1 Sb2 2.8356(10) . ?
Sb1 Cd1 2.8736(10) 3 ?
Sb1 Rb3 3.7768(13) 3 ?
Sb1 Rb1 3.9070(11) 2 ?
Sb2 Cd2 2.8330(8) 8_455 ?
Sb2 Cd2 2.8330(8) 13 ?
Sb2 Cd3 2.879(2) 13 ?
Sb2 Cd3 2.879(2) 5_455 ?
Sb2 Rb3 3.9004(12) 3 ?
Sb3 Sb3 2.8039(13) 3_655 ?
Sb3 Cd1 2.8250(11) 7 ?
Sb3 Cd2 2.8626(9) 10_556 ?
Sb3 Rb2 3.5873(19) 5_545 ?
Sb3 Rb1 3.9521(10) 6 ?
Sb3 Rb1 3.9521(10) 5 ?
Sb4 Sb4 2.8230(10) 4 ?
Sb4 Cd2 2.8948(8) 13 ?
Sb4 Rb3 3.9827(12) 7_545 ?
